data_7112932
loop_
_publ_author_name
'Li, Hong-Xi'
'Ren, Zhi-Gang'
'Liu, Dong'
'Chen, Yang'
'Lang, Jian-Ping'
'Cheng, Zhen-Ping'
'Zhu, Xiu-Lin'
'Abrahams, Brendan F.'

_publ_section_title
;
 Single-crystal-to-single-crystal structural transformations of two
 sandwich-like Cu(ii) pyrazolate complexes and their excellent catalytic
 performances in MMA polymerization.
;
_journal_issue 44
_journal_name_full 'Chemical communications (Cambridge, England)'
_journal_page_first 8430
_journal_page_last 8432
_journal_paper_doi 10.1039/c0cc03027a
_journal_volume 46
_journal_year 2010
_chemical_formula_moiety 'C48 H80 Cu7 N18 O32'
_chemical_formula_sum 'C48 H80 Cu7 N18 O32'
_chemical_formula_weight 1866.15
_chemical_name_systematic
;
?
;
_space_group_IT_number 167
_symmetry_cell_setting trigonal
_symmetry_space_group_name_Hall '-R 3 2"c'
_symmetry_space_group_name_H-M 'R -3 c :H'
_atom_sites_solution_hydrogens geom
_atom_sites_solution_primary direct
_atom_sites_solution_secondary difmap
_audit_creation_method SHELXL-97
_cell_angle_alpha 90.00
_cell_angle_beta 90.00
_cell_angle_gamma 120.00
_cell_formula_units_Z 6
_cell_length_a 18.778(3)
_cell_length_b 18.778(3)
_cell_length_c 35.187(7)
_cell_measurement_reflns_used 8902
_cell_measurement_temperature 193(2)
_cell_measurement_theta_max 25.3491
_cell_measurement_theta_min 3.1533
_cell_volume 10745(3)
_computing_cell_refinement 'CrystalClear, Ver. 1.30 (Rigaku/MSC, 2001)'
_computing_data_collection 'CrystalClear, Ver. 1.30 (Rigaku/MSC, 2001)'
_computing_data_reduction 'CrystalStructure, Ver. 3.60 (Rigaku/MSC, 2004)'
_computing_molecular_graphics 'ORTEPII (Johnson, 1976)'
_computing_publication_material SHELXL97
_computing_structure_refinement 'SHELXL-97 (Sheldrick, 1997)'
_computing_structure_solution 'SHELXS-97 (Sheldrick, 1990)'
_diffrn_ambient_temperature 193(2)
_diffrn_measured_fraction_theta_full 0.998
_diffrn_measured_fraction_theta_max 0.998
_diffrn_measurement_device_type 'Rigaku MercuryCCD area detector'
_diffrn_measurement_method \w
_diffrn_radiation_monochromator graphite
_diffrn_radiation_source 'fine-focus sealed tube'
_diffrn_radiation_type MoK\a
_diffrn_radiation_wavelength 0.71073
_diffrn_reflns_av_R_equivalents 0.1012
_diffrn_reflns_av_sigmaI/netI 0.0377
_diffrn_reflns_limit_h_max 22
_diffrn_reflns_limit_h_min -22
_diffrn_reflns_limit_k_max 22
_diffrn_reflns_limit_k_min -22
_diffrn_reflns_limit_l_max 35
_diffrn_reflns_limit_l_min -42
_diffrn_reflns_number 33533
_diffrn_reflns_theta_full 25.34
_diffrn_reflns_theta_max 25.34
_diffrn_reflns_theta_min 3.36
_diffrn_standards_decay_% 0
_diffrn_standards_interval_count 0
_diffrn_standards_interval_time 0
_diffrn_standards_number 0
_exptl_absorpt_coefficient_mu 2.136
_exptl_absorpt_correction_T_max 0.652
_exptl_absorpt_correction_T_min 0.585
_exptl_absorpt_correction_type multi-scan
_exptl_absorpt_process_details 'Jacobson, R. (1998) Private communication to Rigaku Company, Tokyo, Japan.'
_exptl_crystal_colour blue
_exptl_crystal_density_diffrn 1.730
_exptl_crystal_density_method 'not measured'
_exptl_crystal_description Block
_exptl_crystal_F_000 5718
_exptl_crystal_size_max 0.28
_exptl_crystal_size_mid 0.22
_exptl_crystal_size_min 0.20
_refine_diff_density_max 0.744
_refine_diff_density_min -0.533
_refine_diff_density_rms 0.091
_refine_ls_extinction_method none
_refine_ls_goodness_of_fit_ref 1.194
_refine_ls_hydrogen_treatment mixed
_refine_ls_matrix_type full
_refine_ls_number_parameters 190
_refine_ls_number_reflns 2188
_refine_ls_number_restraints 43
_refine_ls_restrained_S_all 1.183
_refine_ls_R_factor_all 0.1037
_refine_ls_R_factor_gt 0.0944
_refine_ls_shift/su_max 0.007
_refine_ls_shift/su_mean 0.001
_refine_ls_structure_factor_coef Fsqd
_refine_ls_weighting_details 'calc w=1/[\s^2^(Fo^2^)+(0.0478P)^2^+263.0658P] where P=(Fo^2^+2Fc^2^)/3'
_refine_ls_weighting_scheme calc
_refine_ls_wR_factor_gt 0.1839
_refine_ls_wR_factor_ref 0.1887
_reflns_number_gt 1993
_reflns_number_total 2188
_reflns_threshold_expression >2sigma(I)
_cod_data_source_file c0cc03027a.txt
_cod_data_source_block 2
_cod_depositor_comments
;
The following automatic conversions were performed:

'_symmetry_cell_setting' value 'Trigonal' changed to 'trigonal'
according to
/usr/data/users/saulius/automatic-downloads/retrospective/RSC/lib/dictionaries/cif_core.dic
dictionary named 'cif_core.dic' version 2.4.2 from 2011-04-26.

Automatic conversion script
Id: cif_fix_values 2281 2013-09-26 08:29:07Z andrius 
;
_cod_original_sg_symbol_H-M 'R -3 c'
_cod_database_code 7112932

loop_
_symmetry_equiv_pos_as_xyz
'x, y, z'
'-y, x-y, z'
'-x+y, -x, z'
'y, x, -z+1/2'
'x-y, -y, -z+1/2'
'-x, -x+y, -z+1/2'
'x+2/3, y+1/3, z+1/3'
'-y+2/3, x-y+1/3, z+1/3'
'-x+y+2/3, -x+1/3, z+1/3'
'y+2/3, x+1/3, -z+5/6'
'x-y+2/3, -y+1/3, -z+5/6'
'-x+2/3, -x+y+1/3, -z+5/6'
'x+1/3, y+2/3, z+2/3'
'-y+1/3, x-y+2/3, z+2/3'
'-x+y+1/3, -x+2/3, z+2/3'
'y+1/3, x+2/3, -z+7/6'
'x-y+1/3, -y+2/3, -z+7/6'
'-x+1/3, -x+y+2/3, -z+7/6'
'-x, -y, -z'
'y, -x+y, -z'
'x-y, x, -z'
'-y, -x, z-1/2'
'-x+y, y, z-1/2'
'x, x-y, z-1/2'
'-x+2/3, -y+1/3, -z+1/3'
'y+2/3, -x+y+1/3, -z+1/3'
'x-y+2/3, x+1/3, -z+1/3'
'-y+2/3, -x+1/3, z-1/6'
'-x+y+2/3, y+1/3, z-1/6'
'x+2/3, x-y+1/3, z-1/6'
'-x+1/3, -y+2/3, -z+2/3'
'y+1/3, -x+y+2/3, -z+2/3'
'x-y+1/3, x+2/3, -z+2/3'
'-y+1/3, -x+2/3, z+1/6'
'-x+y+1/3, y+2/3, z+1/6'
'x+1/3, x-y+2/3, z+1/6'

loop_
_atom_site_label
_atom_site_type_symbol
_atom_site_fract_x
_atom_site_fract_y
_atom_site_fract_z
_atom_site_U_iso_or_equiv
_atom_site_adp_type
_atom_site_occupancy
_atom_site_symmetry_multiplicity
_atom_site_calc_flag
_atom_site_refinement_flags
_atom_site_disorder_assembly
_atom_site_disorder_group
Cu1 Cu 0.58845(6) 0.36973(6) 0.22789(3) 0.0421(3) Uani 1 1 d . . .
Cu2 Cu 0.6667 0.3333 0.3333 0.0345(5) Uani 1 6 d S . .
O1 O 0.2477(4) 0.1018(5) 0.2081(2) 0.082(2) Uani 1 1 d . . .
O2 O 0.2786(5) 0.0056(5) 0.2034(3) 0.091(3) Uani 1 1 d . . .
O3 O 0.5278(3) 0.4030(3) 0.26446(18) 0.0493(15) Uani 1 1 d . A .
O4 O 0.6000(4) 0.3629(3) 0.29674(15) 0.0463(14) Uani 1 1 d . A .
O5 O 0.6667 0.3333 0.2111(3) 0.041(2) Uani 1 3 d SD . .
H5 H 0.6667 0.3333 0.1869(7) 0.061 Uiso 1 3 d SD . .
N1 N 0.4960(4) 0.2550(4) 0.22534(18) 0.0390(15) Uani 1 1 d . A .
N2 N 0.5155(4) 0.1931(4) 0.22109(19) 0.0458(17) Uani 1 1 d . . .
N3 N 0.2985(5) 0.0786(6) 0.2089(2) 0.065(2) Uani 1 1 d . . .
C1 C 0.3729(6) 0.2711(6) 0.2249(3) 0.061(3) Uani 1 1 d . A .
H1A H 0.4140 0.3298 0.2236 0.091 Uiso 1 1 calc R . .
H1B H 0.3429 0.2593 0.2490 0.091 Uiso 1 1 calc R . .
H1C H 0.3342 0.2568 0.2037 0.091 Uiso 1 1 calc R . .
C2 C 0.4150(5) 0.2213(5) 0.2224(2) 0.047(2) Uani 1 1 d . . .
C3 C 0.3820(5) 0.1379(5) 0.2152(2) 0.051(2) Uani 1 1 d . A .
C4 C 0.4473(6) 0.1222(5) 0.2143(2) 0.051(2) Uani 1 1 d . A .
C5 C 0.4495(8) 0.0461(6) 0.2048(3) 0.081(4) Uani 1 1 d . . .
H5A H 0.5049 0.0552 0.2095 0.122 Uiso 1 1 calc R A .
H5B H 0.4353 0.0324 0.1780 0.122 Uiso 1 1 calc R . .
H5C H 0.4099 0.0007 0.2207 0.122 Uiso 1 1 calc R . .
C6 C 0.5493(5) 0.3879(5) 0.2959(3) 0.046(2) Uani 1 1 d . . .
C7 C 0.5116(6) 0.3991(6) 0.3312(3) 0.063(3) Uani 1 1 d . A .
H7A H 0.5453 0.4555 0.3405 0.095 Uiso 1 1 calc R . .
H7B H 0.5086 0.3605 0.3508 0.095 Uiso 1 1 calc R . .
H7C H 0.4560 0.3886 0.3256 0.095 Uiso 1 1 calc R . .
O6 O 0.5679(18) 0.364(2) 0.1563(10) 0.091(10) Uani 0.54(6) 1 d PDU A 1
H6 H 0.590(10) 0.335(12) 0.162(6) 0.137 Uiso 0.54(6) 1 d PD A 1
C8 C 0.610(3) 0.420(3) 0.1288(14) 0.090(11) Uani 0.54(6) 1 d PDU A 1
H8A H 0.6565 0.4689 0.1402 0.136 Uiso 0.54(6) 1 calc PR A 1
H8B H 0.5739 0.4354 0.1158 0.136 Uiso 0.54(6) 1 calc PR A 1
H8C H 0.6316 0.3959 0.1104 0.136 Uiso 0.54(6) 1 calc PR A 1
O6A O 0.550(2) 0.387(3) 0.1653(11) 0.097(11) Uani 0.46(6) 1 d PDU A 2
H6A H 0.511(13) 0.344(10) 0.155(2) 0.145 Uiso 0.46(6) 1 d PD A 2
C8A C 0.591(4) 0.438(4) 0.1311(18) 0.103(13) Uani 0.46(6) 1 d PDU A 2
H8A1 H 0.6482 0.4795 0.1374 0.155 Uiso 0.46(6) 1 calc PR A 2
H8A2 H 0.5615 0.4659 0.1229 0.155 Uiso 0.46(6) 1 calc PR A 2
H8A3 H 0.5915 0.4032 0.1105 0.155 Uiso 0.46(6) 1 calc PR A 2

loop_
_atom_site_aniso_label
_atom_site_aniso_U_11
_atom_site_aniso_U_22
_atom_site_aniso_U_33
_atom_site_aniso_U_23
_atom_site_aniso_U_13
_atom_site_aniso_U_12
Cu1 0.0368(6) 0.0402(6) 0.0503(6) -0.0017(4) -0.0029(4) 0.0200(5)
Cu2 0.0336(8) 0.0336(8) 0.0361(12) 0.000 0.000 0.0168(4)
O1 0.036(4) 0.086(6) 0.101(6) -0.002(4) -0.014(4) 0.013(4)
O2 0.065(5) 0.052(5) 0.116(7) -0.016(4) -0.015(5) -0.002(4)
O3 0.047(3) 0.045(3) 0.059(4) 0.002(3) 0.003(3) 0.025(3)
O4 0.053(4) 0.041(3) 0.045(3) 0.001(2) 0.006(3) 0.023(3)
O5 0.040(3) 0.040(3) 0.041(5) 0.000 0.000 0.0202(16)
N1 0.036(4) 0.039(4) 0.041(4) -0.002(3) -0.003(3) 0.018(3)
N2 0.043(4) 0.042(4) 0.046(4) -0.005(3) -0.005(3) 0.016(3)
N3 0.040(5) 0.072(6) 0.055(5) 0.001(4) -0.007(4) 0.008(4)
C1 0.043(5) 0.054(6) 0.083(7) -0.013(5) -0.004(5) 0.023(5)
C2 0.039(5) 0.056(6) 0.036(4) 0.001(4) -0.003(4) 0.017(4)
C3 0.044(5) 0.044(5) 0.048(5) -0.001(4) -0.014(4) 0.009(4)
C4 0.055(6) 0.042(5) 0.044(5) -0.001(4) -0.008(4) 0.015(4)
C5 0.093(9) 0.041(6) 0.099(9) -0.019(5) -0.037(7) 0.026(6)
C6 0.048(5) 0.027(4) 0.058(6) -0.002(4) 0.011(4) 0.014(4)
C7 0.067(7) 0.049(6) 0.067(6) 0.002(5) 0.018(5) 0.025(5)
O6 0.071(12) 0.089(16) 0.063(12) 0.028(10) -0.027(9) 0.002(9)
C8 0.068(15) 0.093(17) 0.065(11) 0.021(11) 0.003(11) 0.007(11)
O6A 0.065(13) 0.100(18) 0.067(12) 0.019(11) -0.006(10) -0.003(11)
C8A 0.074(16) 0.103(19) 0.066(12) 0.018(13) -0.008(13) -0.007(13)

loop_
_atom_type_symbol
_atom_type_description
_atom_type_scat_dispersion_real
_atom_type_scat_dispersion_imag
_atom_type_scat_source
C C 0.0033 0.0016 'International Tables Vol C Tables 4.2.6.8 and 6.1.1.4'
H H 0.0000 0.0000 'International Tables Vol C Tables 4.2.6.8 and 6.1.1.4'
N N 0.0061 0.0033 'International Tables Vol C Tables 4.2.6.8 and 6.1.1.4'
O O 0.0106 0.0060 'International Tables Vol C Tables 4.2.6.8 and 6.1.1.4'
Cu Cu 0.3201 1.2651 'International Tables Vol C Tables 4.2.6.8 and 6.1.1.4'

loop_
_geom_angle_atom_site_label_1
_geom_angle_atom_site_label_2
_geom_angle_atom_site_label_3
_geom_angle
_geom_angle_site_symmetry_1
_geom_angle_site_symmetry_3
N2 Cu1 N1 170.3(3) 3_665 .
N2 Cu1 O5 88.3(2) 3_665 .
N1 Cu1 O5 90.54(19) . .
N2 Cu1 O3 92.3(3) 3_665 .
N1 Cu1 O3 92.4(3) . .
O5 Cu1 O3 157.4(3) . .
N2 Cu1 O6A 83.6(9) 3_665 .
N1 Cu1 O6A 86.9(9) . .
O5 Cu1 O6A 95.4(15) . .
O3 Cu1 O6A 107.1(15) . .
O4 Cu2 O4 85.0(2) 32 33_545
O4 Cu2 O4 180.0(2) 32 2_655
O4 Cu2 O4 95.1(2) 33_545 2_655
O4 Cu2 O4 95.1(2) 32 3_665
O4 Cu2 O4 179.997(1) 33_545 3_665
O4 Cu2 O4 84.9(2) 2_655 3_665
O4 Cu2 O4 95.1(2) 32 .
O4 Cu2 O4 95.1(2) 33_545 .
O4 Cu2 O4 84.9(2) 2_655 .
O4 Cu2 O4 84.9(2) 3_665 .
O4 Cu2 O4 84.9(2) 32 31_655
O4 Cu2 O4 84.9(2) 33_545 31_655
O4 Cu2 O4 95.1(2) 2_655 31_655
O4 Cu2 O4 95.1(2) 3_665 31_655
O4 Cu2 O4 179.997(1) . 31_655
C6 O3 Cu1 101.3(5) . .
C6 O4 Cu2 142.5(6) . .
Cu1 O5 Cu1 111.6(2) 3_665 2_655
Cu1 O5 Cu1 111.6(2) 3_665 .
Cu1 O5 Cu1 111.6(2) 2_655 .
Cu1 O5 H5 107.2(3) 3_665 .
Cu1 O5 H5 107.2(3) 2_655 .
Cu1 O5 H5 107.2(3) . .
C2 N1 N2 108.1(7) . .
C2 N1 Cu1 134.0(6) . .
N2 N1 Cu1 117.3(5) . .
C4 N2 N1 109.3(7) . .
C4 N2 Cu1 130.9(6) . 2_655
N1 N2 Cu1 119.7(5) . 2_655
O1 N3 O2 121.9(9) . .
O1 N3 C3 118.3(9) . .
O2 N3 C3 119.8(10) . .
C2 C1 H1A 109.5 . .
C2 C1 H1B 109.5 . .
H1A C1 H1B 109.5 . .
C2 C1 H1C 109.5 . .
H1A C1 H1C 109.5 . .
H1B C1 H1C 109.5 . .
N1 C2 C3 108.1(8) . .
N1 C2 C1 122.2(8) . .
C3 C2 C1 129.6(8) . .
C2 C3 C4 107.4(8) . .
C2 C3 N3 127.6(9) . .
C4 C3 N3 125.0(9) . .
N2 C4 C3 107.0(8) . .
N2 C4 C5 121.7(9) . .
C3 C4 C5 131.1(9) . .
C4 C5 H5A 109.5 . .
C4 C5 H5B 109.5 . .
H5A C5 H5B 109.5 . .
C4 C5 H5C 109.5 . .
H5A C5 H5C 109.5 . .
H5B C5 H5C 109.5 . .
O4 C6 O3 119.6(8) . .
O4 C6 C7 122.3(9) . .
O3 C6 C7 118.1(8) . .
C6 C7 H7A 109.5 . .
C6 C7 H7B 109.5 . .
H7A C7 H7B 109.5 . .
C6 C7 H7C 109.5 . .
H7A C7 H7C 109.5 . .
H7B C7 H7C 109.5 . .
C8 O6 H6 113(4) . .
C8 O6 H6A 113(9) . .
H6 O6 H6A 125(10) . .
C8A O6A Cu1 138(2) . .
C8A O6A H6A 102(4) . .
Cu1 O6A H6A 116(10) . .
O6A C8A H8A1 109.5 . .
O6A C8A H8A2 109.5 . .
H8A1 C8A H8A2 109.5 . .
O6A C8A H8A3 109.5 . .
H8A1 C8A H8A3 109.5 . .
H8A2 C8A H8A3 109.5 . .

loop_
_geom_bond_atom_site_label_1
_geom_bond_atom_site_label_2
_geom_bond_distance
_geom_bond_site_symmetry_2
Cu1 N2 1.973(7) 3_665
Cu1 N1 1.981(7) .
Cu1 O5 1.994(3) .
Cu1 O3 2.014(6) .
Cu1 O6A 2.39(4) .
Cu2 O4 2.056(6) 32
Cu2 O4 2.056(6) 33_545
Cu2 O4 2.056(6) 2_655
Cu2 O4 2.056(6) 3_665
Cu2 O4 2.056(6) .
Cu2 O4 2.056(6) 31_655
O1 N3 1.231(11) .
O2 N3 1.243(11) .
O3 C6 1.259(11) .
O4 C6 1.254(10) .
O5 Cu1 1.994(3) 3_665
O5 Cu1 1.994(3) 2_655
O5 H5 0.85(2) .
N1 C2 1.328(10) .
N1 N2 1.392(9) .
N2 C4 1.329(11) .
N2 Cu1 1.973(7) 2_655
N3 C3 1.414(11) .
C1 C2 1.500(13) .
C1 H1A 0.9800 .
C1 H1B 0.9800 .
C1 H1C 0.9800 .
C2 C3 1.389(12) .
C3 C4 1.398(13) .
C4 C5 1.488(13) .
C5 H5A 0.9800 .
C5 H5B 0.9800 .
C5 H5C 0.9800 .
C6 C7 1.497(12) .
C7 H7A 0.9800 .
C7 H7B 0.9800 .
C7 H7C 0.9800 .
O6 C8 1.36(4) .
O6 H6 0.8500(15) .
O6 H6A 0.9(3) .
C8 H8A 0.9800 .
C8 H8B 0.9800 .
C8 H8C 0.9800 .
O6A C8A 1.49(5) .
O6A H6A 0.8500(11) .
C8A H8A1 0.9800 .
C8A H8A2 0.9800 .
C8A H8A3 0.9800 .
